data_7233102
loop_
_publ_author_name
'Vu\<sak, Darko'
'Smre\<cki, Neven'
'Prugove\<cki, Biserka'
'\/Dilovi\'c, Ivica'
'Kirasi\'c, Inka'
'\<Zili\'c, Dijana'
'Muratovi\'c, Senada'
'Matkovi\'c-\<Calogovi\'c, Dubravka'

_publ_section_title
;
 Cobalt, nickel and copper complexes with glycinamide: structural insights
 and magnetic properties
;
_journal_issue 38
_journal_name_full 'RSC Advances'
_journal_page_first 21637
_journal_paper_doi 10.1039/C9RA03693H
_journal_volume 9
_journal_year 2019
_chemical_formula_moiety 'C4 H16 N4 Ni O4, Br0.937 Cl1.063 '
_chemical_formula_sum 'C4 H16 Br0.937 Cl1.063 N4 Ni O4'
_chemical_formula_weight 355.61
_chemical_name_systematic 'diaquabis(glycinamide)nickel(II) bromide chloride'
_space_group_crystal_system tetragonal
_space_group_IT_number 110
_space_group_name_Hall 'I 4bw -2c'
_space_group_name_H-M_alt 'I 41 c d'
_symmetry_space_group_name_Hall 'I 4bw -2c'
_symmetry_space_group_name_H-M 'I 41 c d'
_atom_sites_solution_hydrogens mixed
_audit_creation_method SHELXL-2014/7
_audit_update_record
;
2019-05-10 deposited with the CCDC.    2019-06-17 downloaded from the CCDC.
;
_cell_angle_alpha 90
_cell_angle_beta 90
_cell_angle_gamma 90
_cell_formula_units_Z 16
_cell_length_a 11.3175(3)
_cell_length_b 11.3175(3)
_cell_length_c 38.0842(14)
_cell_measurement_reflns_used 4303
_cell_measurement_temperature 150(2)
_cell_measurement_theta_max 31.4850
_cell_measurement_theta_min 4.1280
_cell_volume 4878.0(3)
_computing_cell_refinement 'CrysAlis RED (Oxford Diffraction,2014)'
_computing_data_collection 'CrysAlis CCD (Oxford Diffraction,2010)'
_computing_data_reduction 'CrysAlis RED (Oxford Diffraction,2014)'
_computing_molecular_graphics 'MERCURY (C.F. Macrae et al , 2008)'
_computing_publication_material 'SHELXL-2014/7 (Sheldrick, 2014)'
_computing_structure_refinement 'SHELXL-2014/7 (Sheldrick, 2014)'
_computing_structure_solution 'SHELXS-2016/4 (Sheldrick, 2016)'
_diffrn_ambient_temperature 150(2)
_diffrn_detector_area_resol_mean 16.3426
_diffrn_measured_fraction_theta_full 0.994
_diffrn_measured_fraction_theta_max 0.995
_diffrn_measurement_device_type 'Xcalibur, Sapphire3'
_diffrn_measurement_method '\w scans'
_diffrn_radiation_type MoK\a
_diffrn_radiation_wavelength 0.71073
_diffrn_reflns_av_R_equivalents 0.0282
_diffrn_reflns_av_unetI/netI 0.0228
_diffrn_reflns_Laue_measured_fraction_full 0.994
_diffrn_reflns_Laue_measured_fraction_max 0.995
_diffrn_reflns_limit_h_max 11
_diffrn_reflns_limit_h_min -14
_diffrn_reflns_limit_k_max 11
_diffrn_reflns_limit_k_min -14
_diffrn_reflns_limit_l_max 48
_diffrn_reflns_limit_l_min -48
_diffrn_reflns_number 11070
_diffrn_reflns_point_group_measured_fraction_full 0.994
_diffrn_reflns_point_group_measured_fraction_max 0.995
_diffrn_reflns_theta_full 25.242
_diffrn_reflns_theta_max 26.985
_diffrn_reflns_theta_min 4.281
_diffrn_source 'Enhance (Mo) X-ray Source'
_exptl_absorpt_coefficient_mu 4.905
_exptl_absorpt_correction_T_max 1.00000
_exptl_absorpt_correction_T_min 0.64184
_exptl_absorpt_correction_type multi-scan
_exptl_absorpt_process_details
;
CrysAlisPro, Agilent Technologies,
Version 1.171.37.35 (release 13-08-2014 CrysAlis171 .NET)
(compiled Aug 13 2014,18:06:01)
Empirical absorption correction using spherical harmonics,
 implemented in SCALE3 ABSPACK scaling algorithm.
;
_exptl_crystal_colour blue
_exptl_crystal_density_diffrn 1.937
_exptl_crystal_description prism
_exptl_crystal_F_000 2863
_exptl_crystal_recrystallization_method 'Re-crystallisation from solvent: water'
_exptl_crystal_size_max 0.540
_exptl_crystal_size_mid 0.450
_exptl_crystal_size_min 0.330
_refine_diff_density_max 0.385
_refine_diff_density_min -0.240
_refine_diff_density_rms 0.058
_refine_ls_abs_structure_details
;
 Refined as an inversion twin.
;
_refine_ls_abs_structure_Flack 0.470(17)
_refine_ls_extinction_method none
_refine_ls_goodness_of_fit_ref 1.103
_refine_ls_hydrogen_treatment mixed
_refine_ls_matrix_type full
_refine_ls_number_parameters 161
_refine_ls_number_reflns 2662
_refine_ls_number_restraints 19
_refine_ls_restrained_S_all 1.101
_refine_ls_R_factor_all 0.0254
_refine_ls_R_factor_gt 0.0223
_refine_ls_shift/su_max 0.001
_refine_ls_shift/su_mean 0.000
_refine_ls_structure_factor_coef Fsqd
_refine_ls_weighting_details 'w=1/[\s^2^(Fo^2^)+(0.0237P)^2^+0.0116P] where P=(Fo^2^+2Fc^2^)/3'
_refine_ls_weighting_scheme calc
_refine_ls_wR_factor_gt 0.0474
_refine_ls_wR_factor_ref 0.0485
_reflns_Friedel_coverage 0.968
_reflns_Friedel_fraction_full 0.994
_reflns_Friedel_fraction_max 0.995
_reflns_number_gt 2499
_reflns_number_total 2662
_reflns_threshold_expression 'I > 2\s(I)'
_cod_data_source_file c9ra03693h2.cif
_cod_data_source_block 2b
_cod_database_code 7233102
_shelx_shelxl_version_number 2014/7
_shelx_space_group_comment
;
The symmetry employed for this shelxl refinement is uniquely defined
by the following loop, which should always be used as a source of
symmetry information in preference to the above space-group names.
They are only intended as comments.
;
_shelx_estimated_absorpt_t_min 0.177
_shelx_estimated_absorpt_t_max 0.294

loop_
_space_group_symop_operation_xyz
'x, y, z'
'-x+1/2, -y+1/2, z+1/2'
'-y, x+1/2, z+1/4'
'y+1/2, -x, z+3/4'
'x, -y, z+1/2'
'-x+1/2, y+1/2, z'
'-y, -x+1/2, z+3/4'
'y+1/2, x, z+1/4'
'x+1/2, y+1/2, z+1/2'
'-x+1, -y+1, z+1'
'-y+1/2, x+1, z+3/4'
'y+1, -x+1/2, z+5/4'
'x+1/2, -y+1/2, z+1'
'-x+1, y+1, z+1/2'
'-y+1/2, -x+1, z+5/4'
'y+1, x+1/2, z+3/4'

loop_
_atom_site_label
_atom_site_type_symbol
_atom_site_fract_x
_atom_site_fract_y
_atom_site_fract_z
_atom_site_U_iso_or_equiv
_atom_site_adp_type
_atom_site_occupancy
_atom_site_site_symmetry_order
_atom_site_calc_flag
_atom_site_refinement_flags_posn
_atom_site_refinement_flags_adp
_atom_site_refinement_flags_occupancy
_atom_site_disorder_assembly
_atom_site_disorder_group
H1WB H 0.599(6) 0.577(5) 0.1939(10) 0.06(2) Uiso 1 1 d D . . . .
H2WA H 0.967(5) 0.353(6) 0.2342(8) 0.042(17) Uiso 1 1 d D . . . .
H2WB H 0.990(5) 0.368(6) 0.1980(12) 0.06(2) Uiso 1 1 d D . . . .
H1WA H 0.613(5) 0.603(4) 0.2287(10) 0.029(15) Uiso 1 1 d D . . . .
Ni1 Ni 0.78486(4) 0.45782(4) 0.21330(5) 0.01532(15) Uani 1 1 d . . . . .
O2W O 0.9407(2) 0.3555(2) 0.21356(11) 0.0182(5) Uani 1 1 d D . . . .
O11 O 0.8598(3) 0.5622(3) 0.17578(9) 0.0198(7) Uani 1 1 d . . . . .
O12 O 0.8520(3) 0.5618(3) 0.25260(9) 0.0211(7) Uani 1 1 d . . . . .
C22 C 0.7428(4) 0.4277(4) 0.28880(12) 0.0185(9) Uani 1 1 d . . . . .
H22B H 0.7738 0.3749 0.3073 0.022 Uiso 1 1 calc R U . . .
H22A H 0.6659 0.4595 0.2968 0.022 Uiso 1 1 calc R U . . .
O1W O 0.6309(3) 0.5584(2) 0.21290(12) 0.0295(7) Uani 1 1 d D . . . .
N22 N 0.7262(3) 0.3604(3) 0.25611(10) 0.0182(7) Uani 1 1 d . . . . .
H22C H 0.6483 0.3428 0.2533 0.022 Uiso 1 1 calc R U . . .
H22D H 0.7671 0.2913 0.2574 0.022 Uiso 1 1 calc R U . . .
C21 C 0.7521(4) 0.4342(4) 0.13778(13) 0.0212(9) Uani 1 1 d . . . . .
H21A H 0.6757 0.4654 0.1291 0.025 Uiso 1 1 calc R U . . .
H21B H 0.7859 0.3830 0.1192 0.025 Uiso 1 1 calc R U . . .
C11 C 0.8347(4) 0.5352(4) 0.14479(13) 0.0175(9) Uani 1 1 d . . . . .
C12 C 0.8276(4) 0.5276(4) 0.28287(13) 0.0169(9) Uani 1 1 d . . . . .
N21 N 0.7319(3) 0.3643(3) 0.16939(10) 0.0179(7) Uani 1 1 d . . . . .
H21D H 0.7733 0.2955 0.1680 0.022 Uiso 1 1 calc R U . . .
H21C H 0.6538 0.3462 0.1712 0.022 Uiso 1 1 calc R U . . .
N11 N 0.8780(4) 0.5943(4) 0.11816(11) 0.0260(9) Uani 1 1 d . . . . .
H11A H 0.9257 0.6545 0.1219 0.031 Uiso 1 1 calc R U . . .
H11B H 0.8593 0.5740 0.0966 0.031 Uiso 1 1 calc R U . . .
N12 N 0.8734(3) 0.5797(4) 0.31078(11) 0.0236(9) Uani 1 1 d . . . . .
H12A H 0.9221 0.6397 0.3082 0.028 Uiso 1 1 calc R U . . .
H12B H 0.8553 0.5544 0.3320 0.028 Uiso 1 1 calc R U . . .
Br2 Br 1.0522(9) 0.8125(9) 0.2865(3) 0.0151(9) Uani 0.413(5) 1 d . U P A 1
Cl2 Cl 1.0422(16) 0.7995(16) 0.2838(5) 0.0151(9) Uani 0.587(5) 1 d . U P A 2
Br1 Br 1.0533(13) 0.8212(13) 0.1374(4) 0.0194(7) Uani 0.524(5) 1 d . U P B 1
Cl1 Cl 1.049(3) 0.818(3) 0.1390(12) 0.0194(7) Uani 0.476(5) 1 d . U P B 2

loop_
_atom_site_aniso_label
_atom_site_aniso_U_11
_atom_site_aniso_U_22
_atom_site_aniso_U_33
_atom_site_aniso_U_23
_atom_site_aniso_U_13
_atom_site_aniso_U_12
Ni1 0.0148(2) 0.0187(2) 0.0124(2) -0.0008(3) -0.0005(2) -0.00337(16)
O2W 0.0163(13) 0.0259(14) 0.0122(12) 0.0010(15) 0.0018(15) -0.0019(11)
O11 0.0222(15) 0.0247(16) 0.0125(14) 0.0014(12) -0.0022(12) -0.0075(12)
O12 0.0236(17) 0.0234(17) 0.0162(14) -0.0013(13) 0.0009(13) -0.0062(13)
C22 0.018(2) 0.020(2) 0.018(2) -0.0003(18) 0.0037(18) 0.000(2)
O1W 0.0291(15) 0.0375(18) 0.0219(15) -0.003(2) -0.0006(18) 0.0095(13)
N22 0.0175(19) 0.022(2) 0.0154(16) -0.0008(15) 0.0024(14) -0.0027(14)
C21 0.022(2) 0.027(2) 0.0148(19) -0.005(2) -0.0022(18) 0.001(2)
C11 0.014(2) 0.023(2) 0.016(2) 0.0011(19) 0.0008(18) 0.0042(18)
C12 0.015(2) 0.022(2) 0.014(2) -0.0006(19) 0.0012(19) 0.0017(17)
N21 0.0138(18) 0.021(2) 0.0191(17) -0.0022(16) -0.0016(15) -0.0019(13)
N11 0.030(2) 0.032(2) 0.0157(19) 0.0024(17) 0.0002(16) -0.0053(18)
N12 0.026(2) 0.031(2) 0.0134(17) -0.0042(15) 0.0001(15) -0.0133(17)
Br2 0.0131(17) 0.018(2) 0.0138(16) -0.0037(12) -0.0032(11) -0.0049(12)
Cl2 0.0131(17) 0.018(2) 0.0138(16) -0.0037(12) -0.0032(11) -0.0049(12)
Br1 0.0180(10) 0.0223(9) 0.0179(15) -0.0002(8) -0.0025(8) 0.0001(7)
Cl1 0.0180(10) 0.0223(9) 0.0179(15) -0.0002(8) -0.0025(8) 0.0001(7)

loop_
_atom_type_symbol
_atom_type_description
_atom_type_scat_dispersion_real
_atom_type_scat_dispersion_imag
_atom_type_scat_source
C C 0.0033 0.0016 'International Tables Vol C Tables 4.2.6.8 and 6.1.1.4'
H H 0.0000 0.0000 'International Tables Vol C Tables 4.2.6.8 and 6.1.1.4'
N N 0.0061 0.0033 'International Tables Vol C Tables 4.2.6.8 and 6.1.1.4'
O O 0.0106 0.0060 'International Tables Vol C Tables 4.2.6.8 and 6.1.1.4'
Ni Ni 0.3393 1.1124 'International Tables Vol C Tables 4.2.6.8 and 6.1.1.4'
Br Br -0.2901 2.4595 'International Tables Vol C Tables 4.2.6.8 and 6.1.1.4'
Cl Cl 0.1484 0.1585 'International Tables Vol C Tables 4.2.6.8 and 6.1.1.4'

loop_
_geom_angle_atom_site_label_1
_geom_angle_atom_site_label_2
_geom_angle_atom_site_label_3
_geom_angle
O11 Ni1 O12 91.42(10)
O11 Ni1 N21 81.40(13)
O12 Ni1 N21 172.61(13)
O11 Ni1 N22 172.16(13)
O12 Ni1 N22 81.39(13)
N21 Ni1 N22 105.68(11)
O11 Ni1 O1W 91.49(13)
O12 Ni1 O1W 90.08(14)
N21 Ni1 O1W 91.82(15)
N22 Ni1 O1W 91.64(15)
O11 Ni1 O2W 88.48(13)
O12 Ni1 O2W 90.10(13)
N21 Ni1 O2W 87.99(13)
N22 Ni1 O2W 88.41(14)
O1W Ni1 O2W 179.82(16)
C11 O11 Ni1 115.1(3)
C12 O12 Ni1 114.5(3)
N22 C22 C12 110.2(4)
C22 N22 Ni1 110.4(3)
N21 C21 C11 111.3(4)
O11 C11 N11 121.3(4)
O11 C11 C21 119.7(4)
N11 C11 C21 119.0(4)
O12 C12 N12 121.2(4)
O12 C12 C22 121.0(4)
N12 C12 C22 117.8(4)
C21 N21 Ni1 110.2(3)

loop_
_geom_bond_atom_site_label_1
_geom_bond_atom_site_label_2
_geom_bond_distance
Ni1 O11 2.039(3)
Ni1 O12 2.050(3)
Ni1 N21 2.068(3)
Ni1 N22 2.077(3)
Ni1 O1W 2.081(3)
Ni1 O2W 2.109(3)
O11 C11 1.252(5)
O12 C12 1.247(5)
C22 N22 1.472(5)
C22 C12 1.499(7)
C21 N21 1.458(6)
C21 C11 1.501(6)
C11 N11 1.310(6)
C12 N12 1.322(6)
